data_4124163
loop_
_publ_author_name
'Zhao, Da'
'Zhang, Jiji'
'Xie, Zuowei'

_publ_section_title
;
 Dearomative [2 + 2] Cycloaddition and Formal C-H Insertion Reaction of
 o-Carboryne with Indoles: Synthesis of Carborane-Functionalized
 Heterocycles.
;
_journal_issue 29
_journal_name_full 'Journal of the American Chemical Society'
_journal_page_first 9423
_journal_page_last 9428
_journal_paper_doi 10.1021/jacs.5b05426
_journal_volume 137
_journal_year 2015
_chemical_formula_sum 'C9 H15 B10 N S'
_chemical_formula_weight 277.38
_chemical_name_systematic
; 
 ? 
;
_space_group_IT_number 14
_symmetry_cell_setting monoclinic
_symmetry_space_group_name_Hall '-P 2yn'
_symmetry_space_group_name_H-M 'P 1 21/n 1'
_atom_sites_solution_hydrogens geom
_atom_sites_solution_primary direct
_atom_sites_solution_secondary difmap
_audit_creation_method SHELXL-97
_cell_angle_alpha 90.00
_cell_angle_beta 96.443(7)
_cell_angle_gamma 90.00
_cell_formula_units_Z 4
_cell_length_a 7.121(2)
_cell_length_b 20.584(6)
_cell_length_c 10.452(3)
_cell_measurement_reflns_used 100
_cell_measurement_temperature 296(2)
_cell_measurement_theta_max 15
_cell_measurement_theta_min 15
_cell_volume 1522.4(8)
_computing_cell_refinement 'BRUKER KAPPA APEXII DUO DIFFRACTOMETER'
_computing_data_collection 'BRUKER KAPPA APEXII DUO DIFFRACTOMETER'
_computing_data_reduction 'BRUKER KAPPA APEXII DUO DIFFRACTOMETER'
_computing_molecular_graphics 'SIEMENS SHELXTL'
_computing_publication_material 'SIEMENS SHELXTL'
_computing_structure_refinement 'SHELXL-97 (Sheldrick, 2008)'
_computing_structure_solution 'SHELXS-97 (Sheldrick, 2008)'
_diffrn_ambient_temperature 296(2)
_diffrn_measured_fraction_theta_full 0.997
_diffrn_measured_fraction_theta_max 0.997
_diffrn_measurement_device_type 'BRUKER KAPPA APEXII DUO DIFFRACTOMETER'
_diffrn_measurement_method 'PHI & OMEGA SCAN'
_diffrn_radiation_monochromator graphite
_diffrn_radiation_source 'fine-focus sealed tube'
_diffrn_radiation_type MoK\a
_diffrn_radiation_wavelength 0.71073
_diffrn_reflns_av_R_equivalents 0.0348
_diffrn_reflns_av_sigmaI/netI 0.0260
_diffrn_reflns_limit_h_max 8
_diffrn_reflns_limit_h_min -8
_diffrn_reflns_limit_k_max 24
_diffrn_reflns_limit_k_min -24
_diffrn_reflns_limit_l_max 11
_diffrn_reflns_limit_l_min -12
_diffrn_reflns_number 16185
_diffrn_reflns_theta_full 25.25
_diffrn_reflns_theta_max 25.25
_diffrn_reflns_theta_min 2.20
_exptl_absorpt_coefficient_mu 0.192
_exptl_absorpt_correction_T_max 0.7456
_exptl_absorpt_correction_T_min 0.6969
_exptl_absorpt_correction_type multi-scan
_exptl_crystal_colour colourless
_exptl_crystal_density_diffrn 1.210
_exptl_crystal_density_method 'not measured'
_exptl_crystal_description block
_exptl_crystal_F_000 568
_exptl_crystal_size_max 0.50
_exptl_crystal_size_mid 0.40
_exptl_crystal_size_min 0.30
_refine_diff_density_max 0.209
_refine_diff_density_min -0.244
_refine_diff_density_rms 0.035
_refine_ls_extinction_method none
_refine_ls_goodness_of_fit_ref 1.046
_refine_ls_hydrogen_treatment riding
_refine_ls_matrix_type full
_refine_ls_number_parameters 190
_refine_ls_number_reflns 2751
_refine_ls_number_restraints 0
_refine_ls_restrained_S_all 1.046
_refine_ls_R_factor_all 0.0569
_refine_ls_R_factor_gt 0.0410
_refine_ls_shift/su_max 0.001
_refine_ls_shift/su_mean 0.000
_refine_ls_structure_factor_coef Fsqd
_refine_ls_weighting_details 'calc w=1/[\s^2^(Fo^2^)+(0.0631P)^2^+0.4172P] where P=(Fo^2^+2Fc^2^)/3'
_refine_ls_weighting_scheme calc
_refine_ls_wR_factor_gt 0.1100
_refine_ls_wR_factor_ref 0.1212
_reflns_number_gt 2129
_reflns_number_total 2751
_reflns_threshold_expression >2sigma(I)
_cod_data_source_file ja5b05426_si_001.cif
_cod_data_source_block 7c
_cod_depositor_comments
;
The following automatic conversions were performed:

'_symmetry_cell_setting' value 'Monoclinic' changed to 'monoclinic'
according to
/usr/data/users/saulius/crontab/automatic-downloads/rss-feeds/ACS/lib/dictionaries/cif_core.dic
dictionary named 'cif_core.dic' version 2.4.2 from 2011-04-26.

Automatic conversion script
Id: cif_fix_values 3271 2015-04-21 07:52:19Z andrius 

 Adding full bibliography for 4124154--4124166.cif.
;
_cod_original_cell_volume 1522.5(7)
_cod_original_sg_symbol_H-M P2(1)/n
_cod_database_code 4124163

loop_
_symmetry_equiv_pos_as_xyz
'x, y, z'
'-x+1/2, y+1/2, -z+1/2'
'-x, -y, -z'
'x-1/2, -y-1/2, z-1/2'

loop_
_atom_site_label
_atom_site_type_symbol
_atom_site_fract_x
_atom_site_fract_y
_atom_site_fract_z
_atom_site_U_iso_or_equiv
_atom_site_adp_type
_atom_site_occupancy
_atom_site_symmetry_multiplicity
_atom_site_calc_flag
_atom_site_refinement_flags
S1 S 0.67480(8) 0.50049(2) 0.74254(5) 0.04841(19) Uani 1 1 d .
N1 N 0.7491(2) 0.60532(7) 0.87806(15) 0.0445(4) Uani 1 1 d .
C1 C 0.6832(2) 0.62822(8) 0.64823(16) 0.0372(4) Uani 1 1 d .
C2 C 0.7549(3) 0.70308(9) 0.67465(18) 0.0428(5) Uani 1 1 d .
H2 H 0.8175 0.7178 0.7713 0.051 Uiso 1 1 calc R
C11 C 0.7070(2) 0.58372(9) 0.76210(17) 0.0379(4) Uani 1 1 d .
C12 C 0.7574(3) 0.55322(10) 0.96462(18) 0.0433(5) Uani 1 1 d .
C13 C 0.7993(3) 0.55849(12) 1.09823(19) 0.0576(6) Uani 1 1 d .
H13A H 0.8257 0.5987 1.1368 0.069 Uiso 1 1 calc R
C14 C 0.8007(3) 0.50261(13) 1.1713(2) 0.0631(7) Uani 1 1 d .
H14A H 0.8289 0.5053 1.2602 0.076 Uiso 1 1 calc R
C15 C 0.7608(3) 0.44255(13) 1.1149(2) 0.0640(7) Uani 1 1 d .
H15A H 0.7625 0.4058 1.1669 0.077 Uiso 1 1 calc R
C16 C 0.7188(3) 0.43597(11) 0.9840(2) 0.0579(6) Uani 1 1 d .
H16A H 0.6908 0.3956 0.9467 0.069 Uiso 1 1 calc R
C17 C 0.7196(3) 0.49227(9) 0.90875(19) 0.0436(5) Uani 1 1 d .
B3 B 0.8890(3) 0.65332(12) 0.5882(2) 0.0458(5) Uani 1 1 d .
H3 H 1.0317 0.6354 0.6212 0.055 Uiso 1 1 calc R
B4 B 0.7169(4) 0.60443(12) 0.4964(2) 0.0535(6) Uani 1 1 d .
H4 H 0.7486 0.5543 0.4692 0.064 Uiso 1 1 calc R
B5 B 0.4888(3) 0.62594(14) 0.5360(2) 0.0571(7) Uani 1 1 d .
H5 H 0.3746 0.5898 0.5341 0.068 Uiso 1 1 calc R
B6 B 0.5148(3) 0.68872(12) 0.6541(3) 0.0531(6) Uani 1 1 d .
H6 H 0.4191 0.6934 0.7293 0.064 Uiso 1 1 calc R
B7 B 0.8447(3) 0.73596(12) 0.5454(2) 0.0493(6) Uani 1 1 d .
H7 H 0.9599 0.7718 0.5505 0.059 Uiso 1 1 calc R
B8 B 0.8181(4) 0.67379(13) 0.4266(2) 0.0547(6) Uani 1 1 d .
H8 H 0.9156 0.6691 0.3526 0.066 Uiso 1 1 calc R
B9 B 0.5714(4) 0.65704(14) 0.3935(2) 0.0637(8) Uani 1 1 d .
H9 H 0.5093 0.6415 0.2973 0.076 Uiso 1 1 calc R
B10 B 0.4466(4) 0.70853(15) 0.4916(3) 0.0670(8) Uani 1 1 d .
H10 H 0.3035 0.7264 0.4593 0.080 Uiso 1 1 calc R
B11 B 0.6163(4) 0.75744(12) 0.5859(3) 0.0579(7) Uani 1 1 d .
H11 H 0.5852 0.8070 0.6169 0.069 Uiso 1 1 calc R
B12 B 0.6492(3) 0.73813(13) 0.4237(3) 0.0570(7) Uani 1 1 d .
H12 H 0.6372 0.7752 0.3474 0.068 Uiso 1 1 calc R

loop_
_atom_site_aniso_label
_atom_site_aniso_U_11
_atom_site_aniso_U_22
_atom_site_aniso_U_33
_atom_site_aniso_U_23
_atom_site_aniso_U_13
_atom_site_aniso_U_12
S1 0.0655(4) 0.0379(3) 0.0417(3) -0.0020(2) 0.0053(2) -0.0002(2)
N1 0.0541(10) 0.0454(9) 0.0338(9) -0.0001(7) 0.0033(7) -0.0039(7)
C1 0.0412(10) 0.0377(10) 0.0326(10) -0.0010(7) 0.0029(8) -0.0028(7)
C2 0.0495(11) 0.0387(10) 0.0403(11) -0.0011(8) 0.0055(8) -0.0048(8)
C11 0.0403(10) 0.0395(10) 0.0340(10) -0.0009(8) 0.0043(7) 0.0000(8)
C12 0.0389(10) 0.0545(12) 0.0366(10) 0.0059(9) 0.0041(8) -0.0006(8)
C13 0.0576(13) 0.0781(15) 0.0369(11) 0.0034(11) 0.0042(9) -0.0087(11)
C14 0.0503(12) 0.099(2) 0.0405(12) 0.0194(12) 0.0055(10) 0.0010(12)
C15 0.0496(12) 0.0817(17) 0.0620(15) 0.0357(13) 0.0125(11) 0.0132(12)
C16 0.0589(13) 0.0495(12) 0.0670(15) 0.0162(11) 0.0145(11) 0.0101(10)
C17 0.0411(10) 0.0474(11) 0.0430(11) 0.0069(8) 0.0079(8) 0.0059(8)
B3 0.0409(12) 0.0557(14) 0.0419(13) 0.0038(10) 0.0089(9) 0.0009(10)
B4 0.0756(17) 0.0518(14) 0.0331(12) -0.0055(10) 0.0064(11) -0.0070(12)
B5 0.0514(14) 0.0676(17) 0.0485(14) 0.0147(12) -0.0103(11) -0.0184(12)
B6 0.0454(13) 0.0524(14) 0.0640(16) 0.0159(12) 0.0170(11) 0.0070(11)
B7 0.0476(13) 0.0518(13) 0.0487(14) 0.0067(11) 0.0065(10) -0.0092(10)
B8 0.0615(15) 0.0650(16) 0.0390(13) 0.0056(11) 0.0121(11) -0.0030(12)
B9 0.0721(17) 0.0769(18) 0.0382(13) 0.0119(12) -0.0113(12) -0.0231(14)
B10 0.0426(13) 0.082(2) 0.0741(19) 0.0379(15) -0.0012(12) -0.0018(12)
B11 0.0618(15) 0.0453(13) 0.0692(18) 0.0162(12) 0.0186(13) 0.0081(11)
B12 0.0504(13) 0.0652(16) 0.0545(15) 0.0225(12) 0.0012(11) -0.0047(12)

loop_
_atom_type_symbol
_atom_type_description
_atom_type_scat_dispersion_real
_atom_type_scat_dispersion_imag
_atom_type_scat_source
C C 0.0033 0.0016 'International Tables Vol C Tables 4.2.6.8 and 6.1.1.4'
H H 0.0000 0.0000 'International Tables Vol C Tables 4.2.6.8 and 6.1.1.4'
B B 0.0013 0.0007 'International Tables Vol C Tables 4.2.6.8 and 6.1.1.4'
N N 0.0061 0.0033 'International Tables Vol C Tables 4.2.6.8 and 6.1.1.4'
S S 0.1246 0.1234 'International Tables Vol C Tables 4.2.6.8 and 6.1.1.4'

loop_
_geom_angle_atom_site_label_1
_geom_angle_atom_site_label_2
_geom_angle_atom_site_label_3
_geom_angle
C11 S1 C17 88.36(9)
C11 N1 C12 109.30(16)
C11 C1 C2 115.90(14)
C11 C1 B4 123.36(16)
C2 C1 B4 110.73(15)
C11 C1 B5 122.61(16)
C2 C1 B5 110.75(15)
B4 C1 B5 62.69(15)
C11 C1 B6 115.34(15)
C2 C1 B6 61.44(12)
B4 C1 B6 114.18(16)
B5 C1 B6 62.29(15)
C11 C1 B3 116.42(15)
C2 C1 B3 61.38(12)
B4 C1 B3 62.36(13)
B5 C1 B3 114.26(15)
B6 C1 B3 114.46(15)
C1 C2 B11 112.16(16)
C1 C2 B7 112.28(15)
B11 C2 B7 63.28(14)
C1 C2 B3 62.14(12)
B11 C2 B3 115.31(16)
B7 C2 B3 62.60(13)
C1 C2 B6 62.08(12)
B11 C2 B6 62.46(13)
B7 C2 B6 115.21(16)
B3 C2 B6 115.65(16)
N1 C11 C1 121.88(16)
N1 C11 S1 117.56(14)
C1 C11 S1 120.56(13)
C17 C12 C13 119.76(19)
C17 C12 N1 115.19(17)
C13 C12 N1 125.06(19)
C14 C13 C12 118.4(2)
C13 C14 C15 121.3(2)
C16 C15 C14 121.5(2)
C15 C16 C17 117.6(2)
C12 C17 C16 121.4(2)
C12 C17 S1 109.59(14)
C16 C17 S1 129.02(17)
C2 B3 C1 56.48(11)
C2 B3 B8 104.17(16)
C1 B3 B8 104.79(15)
C2 B3 B7 58.02(12)
C1 B3 B7 104.05(15)
B8 B3 B7 60.37(14)
C2 B3 B4 103.31(16)
C1 B3 B4 57.94(12)
B8 B3 B4 60.77(13)
B7 B3 B4 108.25(16)
C1 B4 B9 104.78(18)
C1 B4 B5 58.89(13)
B9 B4 B5 60.15(15)
C1 B4 B3 59.71(12)
B9 B4 B3 107.53(17)
B5 B4 B3 108.98(17)
C1 B4 B8 104.79(16)
B9 B4 B8 60.08(14)
B5 B4 B8 108.43(18)
B3 B4 B8 59.01(13)
C1 B5 B4 58.42(12)
C1 B5 B10 104.62(17)
B4 B5 B10 108.02(18)
C1 B5 B9 104.21(17)
B4 B5 B9 59.88(15)
B10 B5 B9 60.01(16)
C1 B5 B6 59.47(12)
B4 B5 B6 108.38(16)
B10 B5 B6 59.29(15)
B9 B5 B6 107.48(18)
C2 B6 C1 56.48(11)
C2 B6 B10 104.02(17)
C1 B6 B10 104.40(18)
C2 B6 B11 58.03(13)
C1 B6 B11 104.10(17)
B10 B6 B11 60.54(16)
C2 B6 B5 103.59(17)
C1 B6 B5 58.24(12)
B10 B6 B5 60.24(16)
B11 B6 B5 108.33(19)
C2 B7 B3 59.38(12)
C2 B7 B12 104.16(16)
B3 B7 B12 107.84(17)
C2 B7 B8 104.37(16)
B3 B7 B8 59.29(13)
B12 B7 B8 60.31(15)
C2 B7 B11 58.33(13)
B3 B7 B11 108.58(16)
B12 B7 B11 60.08(15)
B8 B7 B11 108.39(18)
B3 B8 B7 60.34(14)
B3 B8 B9 108.05(17)
B7 B8 B9 107.44(19)
B3 B8 B12 108.31(18)
B7 B8 B12 59.84(14)
B9 B8 B12 59.62(15)
B3 B8 B4 60.22(13)
B7 B8 B4 107.80(17)
B9 B8 B4 59.53(15)
B12 B8 B4 107.30(18)
B4 B9 B12 108.47(17)
B4 B9 B10 108.05(17)
B12 B9 B10 60.27(16)
B4 B9 B5 59.98(15)
B12 B9 B5 108.4(2)
B10 B9 B5 59.96(16)
B4 B9 B8 60.38(15)
B12 B9 B8 60.23(14)
B10 B9 B8 108.51(19)
B5 B9 B8 108.54(17)
B6 B10 B5 60.47(14)
B6 B10 B9 108.43(18)
B5 B10 B9 60.03(16)
B6 B10 B11 60.08(15)
B5 B10 B11 108.16(17)
B9 B10 B11 107.67(18)
B6 B10 B12 108.36(18)
B5 B10 B12 108.0(2)
B9 B10 B12 59.75(16)
B11 B10 B12 59.94(15)
C2 B11 B6 59.51(13)
C2 B11 B7 58.38(13)
B6 B11 B7 108.74(17)
C2 B11 B12 104.03(17)
B6 B11 B12 107.92(19)
B7 B11 B12 59.86(14)
C2 B11 B10 104.26(17)
B6 B11 B10 59.38(15)
B7 B11 B10 108.0(2)
B12 B11 B10 60.10(15)
B9 B12 B7 107.88(17)
B9 B12 B11 107.86(18)
B7 B12 B11 60.06(14)
B9 B12 B10 59.98(17)
B7 B12 B10 108.04(17)
B11 B12 B10 59.96(16)
B9 B12 B8 60.15(16)
B7 B12 B8 59.85(14)
B11 B12 B8 108.01(17)
B10 B12 B8 108.21(19)

loop_
_geom_bond_atom_site_label_1
_geom_bond_atom_site_label_2
_geom_bond_distance
S1 C11 1.7375(19)
S1 C17 1.739(2)
N1 C11 1.294(2)
N1 C12 1.400(2)
C1 C11 1.496(2)
C1 C2 1.637(2)
C1 B4 1.704(3)
C1 B5 1.712(3)
C1 B6 1.735(3)
C1 B3 1.736(3)
C2 B11 1.698(3)
C2 B7 1.699(3)
C2 B3 1.723(3)
C2 B6 1.724(3)
C12 C17 1.397(3)
C12 C13 1.399(3)
C13 C14 1.380(3)
C14 C15 1.385(3)
C15 C16 1.374(3)
C16 C17 1.401(3)
B3 B8 1.759(3)
B3 B7 1.778(3)
B3 B4 1.781(3)
B4 B9 1.775(4)
B4 B5 1.777(4)
B4 B8 1.791(4)
B5 B10 1.779(4)
B5 B9 1.780(4)
B5 B6 1.783(4)
B6 B10 1.762(4)
B6 B11 1.774(3)
B7 B12 1.778(3)
B7 B8 1.779(4)
B7 B11 1.782(4)
B8 B9 1.785(4)
B8 B12 1.787(4)
B9 B12 1.776(4)
B9 B10 1.780(5)
B10 B11 1.782(4)
B10 B12 1.785(4)
B11 B12 1.782(4)
